data_2022851
loop_
_publ_author_name
'Spingler, Bernhard'

_publ_section_title
;
 Crystal structure of the nucleoside 2&#x2032;-deoxyguanosine dimethyl
 sulfoxide disolvate
;
_journal_coeditor_code ZV2028
_journal_issue 9
_journal_name_full 'Acta Crystallographica Section E Crystallographic Communications'
_journal_page_first 852
_journal_page_last 855
_journal_paper_doi 10.1107/S2056989023007405
_journal_volume 79
_journal_year 2023
_chemical_absolute_configuration rmad
_chemical_formula_iupac 'C10 H13 N5 O4, 2C2 H6 O S'
_chemical_formula_moiety 'C10 H13 N5 O4, 2(C2 H6 O S)'
_chemical_formula_sum 'C14 H25 N5 O6 S2'
_chemical_formula_weight 423.51
_chemical_name_systematic
;
2'-Deoxyguanosine dimethyl sulfoxide disolvate
;
_space_group_crystal_system orthorhombic
_space_group_IT_number 19
_space_group_name_Hall 'P 2ac 2ab'
_space_group_name_H-M_alt 'P 21 21 21'
_atom_sites_solution_hydrogens mixed
_atom_sites_solution_primary direct
_audit_creation_method
;
Olex2 1.5
(compiled 2023.03.06 svn.rbb2c1857 for OlexSys, GUI svn.r6748)
;
_cell_angle_alpha 90
_cell_angle_beta 90
_cell_angle_gamma 90
_cell_formula_units_Z 4
_cell_length_a 9.75900(10)
_cell_length_b 11.7951(2)
_cell_length_c 16.7553(2)
_cell_measurement_reflns_used 11856
_cell_measurement_temperature 183.15
_cell_measurement_theta_max 32.7427
_cell_measurement_theta_min 2.4051
_cell_volume 1928.68(4)
_computing_cell_refinement
;
CrysAlis RED (Oxford Diffraction, 2008)
;
_computing_data_collection
;
CrysAlis CCD (Oxford Diffraction, 2008)
;
_computing_data_reduction
;
CrysAlis RED (Oxford Diffraction, 2008)
;
_computing_molecular_graphics
;
OLEX2 (Dolomanov <i>et al.</i>,  2009)
;
_computing_publication_material
;
OLEX2 (Dolomanov <i>et al.</i>,  2009)
;
_computing_structure_refinement
;
SHELXL2018 (Sheldrick, 2015)
;
_computing_structure_solution
;
SIR97 (Altomare <i>et al.</i>,  1999)
;
_diffrn_ambient_temperature 183.15
_diffrn_detector 'CCD plate'
_diffrn_detector_area_resol_mean 10.4498
_diffrn_measured_fraction_theta_full 1.000
_diffrn_measured_fraction_theta_max 1.000
_diffrn_measurement_device 'four-circle diffractometer'
_diffrn_measurement_device_type 'Oxford Diffraction Xcalibur Ruby'
_diffrn_measurement_method '\w scans'
_diffrn_radiation_monochromator graphite
_diffrn_radiation_type 'Mo K\a'
_diffrn_radiation_wavelength 0.71073
_diffrn_reflns_av_R_equivalents 0.0240
_diffrn_reflns_av_unetI/netI 0.0301
_diffrn_reflns_limit_h_max 13
_diffrn_reflns_limit_h_min -13
_diffrn_reflns_limit_k_max 16
_diffrn_reflns_limit_k_min -14
_diffrn_reflns_limit_l_max 23
_diffrn_reflns_limit_l_min -22
_diffrn_reflns_number 19896
_diffrn_reflns_theta_full 25.242
_diffrn_reflns_theta_max 30.503
_diffrn_reflns_theta_min 2.415
_diffrn_source 'Enhance (Mo) X-ray Source'
_exptl_absorpt_coefficient_mu 0.318
_exptl_absorpt_correction_T_max 1.00000
_exptl_absorpt_correction_T_min 0.90915
_exptl_absorpt_correction_type multi-scan
_exptl_absorpt_process_details
;
(CrysAlis RED; Oxford Diffraction, 2008)
;
_exptl_crystal_colour colourless
_exptl_crystal_density_diffrn 1.459
_exptl_crystal_description needle
_exptl_crystal_F_000 896
_exptl_crystal_size_max 0.44
_exptl_crystal_size_mid 0.24
_exptl_crystal_size_min 0.17
_refine_diff_density_max 0.299
_refine_diff_density_min -0.266
_refine_ls_abs_structure_details
;
Flack <i>x</i> determined using 2107 quotients [(I+)-(I-)]/[(I+)+(I-)]
(Parsons <i>et al.</i>, 2013)
;
_refine_ls_abs_structure_Flack 0.022(14)
_refine_ls_extinction_method none
_refine_ls_goodness_of_fit_ref 1.009
_refine_ls_hydrogen_treatment mixed
_refine_ls_matrix_type full
_refine_ls_number_parameters 271
_refine_ls_number_reflns 5874
_refine_ls_number_restraints 0
_refine_ls_restrained_S_all 1.009
_refine_ls_R_factor_all 0.0355
_refine_ls_R_factor_gt 0.0304
_refine_ls_shift/su_max 0.000
_refine_ls_shift/su_mean 0.000
_refine_ls_structure_factor_coef Fsqd
_refine_ls_weighting_details 'w=1/[\s^2^(Fo^2^)+(0.0450P)^2^] where P=(Fo^2^+2Fc^2^)/3'
_refine_ls_weighting_scheme calc
_refine_ls_wR_factor_gt 0.0717
_refine_ls_wR_factor_ref 0.0729
_reflns_number_gt 5295
_reflns_number_total 5874
_reflns_threshold_expression 'I > 2\s(I)'
_cod_data_source_file zv2028sup1.cif
_cod_data_source_block I
_cod_database_code 2022851
_shelx_space_group_comment
;
The symmetry employed for this shelxl refinement is uniquely defined
by the following loop, which should always be used as a source of
symmetry information in preference to the above space-group names.
They are only intended as comments.
;
_shelx_estimated_absorpt_t_min 0.873
_shelx_estimated_absorpt_t_max 0.948

loop_
_space_group_symop_operation_xyz
'x, y, z'
'-x+1/2, -y, z+1/2'
'x+1/2, -y+1/2, -z'
'-x, y+1/2, -z+1/2'

loop_
_atom_site_type_symbol
_atom_site_label
_atom_site_fract_x
_atom_site_fract_y
_atom_site_fract_z
_atom_site_U_iso_or_equiv
_atom_site_adp_type
_atom_site_calc_flag
_atom_site_occupancy
_atom_site_disorder_assembly
_atom_site_disorder_group
C C2 0.35188(19) 0.60776(14) 0.66640(9) 0.0159(3) Uani d 1 . .
C C4 0.31935(18) 0.42499(14) 0.64001(9) 0.0157(3) Uani d 1 . .
C C5 0.40248(18) 0.38572(15) 0.70072(10) 0.0163(3) Uani d 1 . .
C C6 0.47568(18) 0.46616(14) 0.74730(10) 0.0183(3) Uani d 1 . .
C C8 0.32641(18) 0.23836(15) 0.64098(10) 0.0184(3) Uani d 1 . .
H H8 0.308547 0.161923 0.626466 0.022 Uiso calc 1 . .
C C11 0.17747(19) 0.33364(15) 0.53323(10) 0.0192(3) Uani d 1 . .
H H11 0.101178 0.388127 0.543999 0.023 Uiso calc 1 . .
C C12 0.2513(2) 0.36613(16) 0.45639(10) 0.0242(4) Uani d 1 . .
H H12A 0.190773 0.410232 0.420577 0.029 Uiso calc 1 . .
H H12B 0.334890 0.410942 0.467733 0.029 Uiso calc 1 . .
C C13 0.2870(2) 0.25191(18) 0.42025(10) 0.0243(4) Uani d 1 . .
H H13 0.370902 0.219466 0.445824 0.029 Uiso calc 1 . .
C C14 0.16057(19) 0.18386(15) 0.44271(11) 0.0212(4) Uani d 1 . .
H H14 0.084806 0.204527 0.405249 0.025 Uiso calc 1 . .
C C15 0.1745(2) 0.05766(16) 0.44360(13) 0.0296(4) Uani d 1 . .
H H15A 0.088134 0.023128 0.462851 0.035 Uiso calc 1 . .
H H15B 0.191768 0.029894 0.388760 0.035 Uiso calc 1 . .
C C23 0.0397(2) 0.63289(18) 0.47584(13) 0.0280(4) Uani d 1 . .
H H23A 0.093(3) 0.593(2) 0.5123(15) 0.042 Uiso d 1 . .
H H23B 0.010(3) 0.585(2) 0.4328(16) 0.042 Uiso d 1 . .
H H23C -0.038(3) 0.668(2) 0.4972(15) 0.042 Uiso d 1 . .
C C24 0.2803(3) 0.6683(2) 0.40425(16) 0.0438(6) Uani d 1 . .
H H24A 0.248599 0.617530 0.361775 0.066 Uiso calc 1 . .
H H24B 0.319500 0.623323 0.447802 0.066 Uiso calc 1 . .
H H24C 0.350235 0.719659 0.382971 0.066 Uiso calc 1 . .
N N1 0.44138(16) 0.57763(13) 0.72580(8) 0.0173(3) Uani d 1 . .
H H1 0.483(2) 0.6326(19) 0.7512(13) 0.021 Uiso d 1 . .
N N2 0.32939(19) 0.71824(13) 0.65567(9) 0.0218(3) Uani d 1 . .
H H2A 0.281(3) 0.737(2) 0.6175(13) 0.026 Uiso d 1 . .
H H2B 0.367(3) 0.771(2) 0.6808(13) 0.026 Uiso d 1 . .
N N3 0.28910(16) 0.53300(12) 0.61976(8) 0.0169(3) Uani d 1 . .
N N7 0.40557(16) 0.26752(12) 0.70054(8) 0.0187(3) Uani d 1 . .
N N9 0.27173(15) 0.33028(12) 0.60156(8) 0.0168(3) Uani d 1 . .
O O6 0.56048(15) 0.44860(12) 0.80073(7) 0.0270(3) Uani d 1 . .
O O13 0.3041(2) 0.26086(16) 0.33678(8) 0.0432(4) Uani d 1 . .
H H13A 0.363(4) 0.215(3) 0.3158(18) 0.065 Uiso d 1 . .
O O14 0.12431(14) 0.22319(10) 0.52196(7) 0.0219(3) Uani d 1 . .
O O15 0.28382(17) 0.02499(13) 0.49400(10) 0.0385(4) Uani d 1 . .
H H15 0.275(3) -0.048(3) 0.5060(16) 0.058 Uiso d 1 . .
O O21 0.50822(19) 0.11673(15) 0.28913(10) 0.0440(4) Uani d 1 . .
O O22 0.19120(17) 0.80671(12) 0.51554(8) 0.0318(3) Uani d 1 . .
S S22 0.13986(5) 0.74863(4) 0.44083(3) 0.02532(11) Uani d 1 . .
S S21 0.53507(5) 0.01236(4) 0.24068(3) 0.02556(11) Uani d 1 . .
C C22 0.4129(2) 0.0115(2) 0.16179(12) 0.0362(5) Uani d 1 . .
H H22A 0.431974 0.074434 0.125214 0.054 Uiso calc 1 . .
H H22B 0.320604 0.020153 0.183990 0.054 Uiso calc 1 . .
H H22C 0.418952 -0.060392 0.132742 0.054 Uiso calc 1 . .
C C21 0.4665(3) -0.1037(2) 0.29503(13) 0.0396(5) Uani d 1 . .
H H21A 0.371508 -0.087110 0.309943 0.059 Uiso calc 1 . .
H H21B 0.521108 -0.116028 0.343349 0.059 Uiso calc 1 . .
H H21C 0.469085 -0.172052 0.261807 0.059 Uiso calc 1 . .

loop_
_atom_site_aniso_label
_atom_site_aniso_U_11
_atom_site_aniso_U_22
_atom_site_aniso_U_33
_atom_site_aniso_U_12
_atom_site_aniso_U_13
_atom_site_aniso_U_23
C2 0.0194(8) 0.0140(8) 0.0144(7) 0.0000(6) 0.0000(6) -0.0005(6)
C4 0.0175(8) 0.0146(8) 0.0150(7) -0.0013(6) 0.0000(6) -0.0009(6)
C5 0.0184(8) 0.0146(8) 0.0158(7) 0.0009(6) -0.0004(6) 0.0015(6)
C6 0.0216(8) 0.0172(8) 0.0160(7) 0.0014(7) 0.0003(7) 0.0009(6)
C8 0.0208(8) 0.0115(8) 0.0231(8) -0.0016(7) 0.0007(6) 0.0026(6)
C11 0.0211(9) 0.0129(8) 0.0235(8) 0.0001(6) -0.0063(7) -0.0033(6)
C12 0.0327(10) 0.0191(9) 0.0207(8) -0.0027(8) -0.0048(7) 0.0022(7)
C13 0.0301(9) 0.0238(9) 0.0189(7) 0.0038(8) -0.0012(7) 0.0018(7)
C14 0.0247(9) 0.0165(9) 0.0224(8) 0.0042(7) -0.0097(7) -0.0051(7)
C15 0.0368(11) 0.0169(9) 0.0350(10) 0.0027(8) -0.0101(9) -0.0059(8)
C23 0.0255(10) 0.0275(11) 0.0310(10) -0.0040(9) 0.0012(9) -0.0017(8)
C24 0.0400(13) 0.0350(13) 0.0564(14) -0.0071(11) 0.0217(11) -0.0083(11)
N1 0.0228(8) 0.0124(7) 0.0166(6) -0.0014(6) -0.0055(6) -0.0015(5)
N2 0.0317(9) 0.0118(7) 0.0218(7) -0.0004(6) -0.0091(7) -0.0011(6)
N3 0.0208(7) 0.0127(7) 0.0171(6) 0.0010(6) -0.0035(5) -0.0001(5)
N7 0.0223(7) 0.0125(7) 0.0212(7) 0.0005(6) 0.0001(6) 0.0032(5)
N9 0.0191(7) 0.0120(7) 0.0195(6) -0.0018(6) -0.0031(5) -0.0003(5)
O6 0.0339(8) 0.0236(7) 0.0234(6) 0.0003(6) -0.0129(6) 0.0019(5)
O13 0.0663(12) 0.0431(10) 0.0201(7) 0.0143(9) 0.0066(7) 0.0027(7)
O14 0.0225(6) 0.0156(6) 0.0275(6) -0.0048(5) -0.0010(5) -0.0059(5)
O15 0.0365(8) 0.0198(8) 0.0592(10) 0.0036(7) -0.0145(7) 0.0086(7)
O21 0.0483(11) 0.0361(9) 0.0477(10) 0.0013(8) -0.0043(8) -0.0179(7)
O22 0.0463(9) 0.0188(7) 0.0302(7) -0.0004(7) -0.0144(7) -0.0014(5)
S22 0.0316(2) 0.0205(2) 0.0239(2) -0.0008(2) -0.00666(18) 0.00218(18)
S21 0.0255(2) 0.0264(3) 0.0248(2) -0.00201(19) -0.00031(19) -0.00260(17)
C22 0.0353(11) 0.0424(13) 0.0310(10) -0.0071(10) -0.0079(9) 0.0039(9)
C21 0.0464(14) 0.0379(13) 0.0345(11) -0.0042(11) 0.0051(11) 0.0076(9)

loop_
_atom_type_symbol
_atom_type_description
_atom_type_scat_dispersion_real
_atom_type_scat_dispersion_imag
_atom_type_scat_source
C C 0.0033 0.0016 'International Tables Vol C Tables 4.2.6.8 and 6.1.1.4'
H H 0.0000 0.0000 'International Tables Vol C Tables 4.2.6.8 and 6.1.1.4'
N N 0.0061 0.0033 'International Tables Vol C Tables 4.2.6.8 and 6.1.1.4'
O O 0.0106 0.0060 'International Tables Vol C Tables 4.2.6.8 and 6.1.1.4'
S S 0.1246 0.1234 'International Tables Vol C Tables 4.2.6.8 and 6.1.1.4'

loop_
_geom_angle_atom_site_label_1
_geom_angle_atom_site_label_2
_geom_angle_atom_site_label_3
_geom_angle_site_symmetry_1
_geom_angle_site_symmetry_3
_geom_angle
_geom_angle_publ_flag
N2 C2 N1 . . 117.13(15) ?
N3 C2 N1 . . 123.30(15) ?
N3 C2 N2 . . 119.57(16) ?
N3 C4 C5 . . 129.01(15) ?
N3 C4 N9 . . 125.20(15) ?
N9 C4 C5 . . 105.78(15) ?
C4 C5 C6 . . 118.42(16) ?
C4 C5 N7 . . 110.26(15) ?
N7 C5 C6 . . 131.13(16) ?
N1 C6 C5 . . 111.38(14) ?
O6 C6 C5 . . 128.47(16) ?
O6 C6 N1 . . 120.15(15) ?
N7 C8 H8 . . 123.6 ?
N7 C8 N9 . . 112.82(15) ?
N9 C8 H8 . . 123.6 ?
C12 C11 H11 . . 110.1 ?
N9 C11 H11 . . 110.1 ?
N9 C11 C12 . . 111.64(15) ?
O14 C11 H11 . . 110.1 ?
O14 C11 C12 . . 106.99(14) ?
O14 C11 N9 . . 107.98(14) ?
C11 C12 H12A . . 111.2 ?
C11 C12 H12B . . 111.2 ?
H12A C12 H12B . . 109.1 ?
C13 C12 C11 . . 102.84(15) ?
C13 C12 H12A . . 111.2 ?
C13 C12 H12B . . 111.2 ?
C12 C13 H13 . . 110.9 ?
C12 C13 C14 . . 100.59(15) ?
C14 C13 H13 . . 110.9 ?
O13 C13 C12 . . 110.84(16) ?
O13 C13 H13 . . 110.9 ?
O13 C13 C14 . . 112.36(17) ?
C13 C14 H14 . . 108.4 ?
C15 C14 C13 . . 117.04(17) ?
C15 C14 H14 . . 108.4 ?
O14 C14 C13 . . 104.83(14) ?
O14 C14 H14 . . 108.4 ?
O14 C14 C15 . . 109.36(16) ?
C14 C15 H15A . . 109.6 ?
C14 C15 H15B . . 109.6 ?
H15A C15 H15B . . 108.1 ?
O15 C15 C14 . . 110.24(16) ?
O15 C15 H15A . . 109.6 ?
O15 C15 H15B . . 109.6 ?
H23A C23 H23B . . 111(2) ?
H23A C23 H23C . . 115(2) ?
H23B C23 H23C . . 108(2) ?
S22 C23 H23A . . 107.2(17) ?
S22 C23 H23B . . 111.7(15) ?
S22 C23 H23C . . 103.7(16) ?
H24A C24 H24B . . 109.5 ?
H24A C24 H24C . . 109.5 ?
H24B C24 H24C . . 109.5 ?
S22 C24 H24A . . 109.5 ?
S22 C24 H24B . . 109.5 ?
S22 C24 H24C . . 109.5 ?
C2 N1 C6 . . 125.52(14) ?
C2 N1 H1 . . 117.2(14) ?
C6 N1 H1 . . 117.3(15) ?
C2 N2 H2A . . 117.4(17) ?
C2 N2 H2B . . 125.9(17) ?
H2A N2 H2B . . 116(2) ?
C2 N3 C4 . . 112.18(14) ?
C8 N7 C5 . . 104.58(15) ?
C4 N9 C8 . . 106.55(13) ?
C4 N9 C11 . . 123.81(14) ?
C8 N9 C11 . . 129.61(14) ?
C13 O13 H13A . . 116(2) ?
C11 O14 C14 . . 109.10(14) ?
C15 O15 H15 . . 109(2) ?
C24 S22 C23 . . 97.37(11) ?
O22 S22 C23 . . 104.88(9) ?
O22 S22 C24 . . 105.77(12) ?
O21 S21 C22 . . 106.85(11) ?
O21 S21 C21 . . 106.85(11) ?
C21 S21 C22 . . 97.15(12) ?
S21 C22 H22A . . 109.5 ?
S21 C22 H22B . . 109.5 ?
S21 C22 H22C . . 109.5 ?
H22A C22 H22B . . 109.5 ?
H22A C22 H22C . . 109.5 ?
H22B C22 H22C . . 109.5 ?
S21 C21 H21A . . 109.5 ?
S21 C21 H21B . . 109.5 ?
S21 C21 H21C . . 109.5 ?
H21A C21 H21B . . 109.5 ?
H21A C21 H21C . . 109.5 ?
H21B C21 H21C . . 109.5 ?

loop_
_geom_bond_atom_site_label_1
_geom_bond_atom_site_label_2
_geom_bond_site_symmetry_2
_geom_bond_distance
_geom_bond_publ_flag
C2 N1 . 1.371(2) ?
C2 N2 . 1.334(2) ?
C2 N3 . 1.328(2) ?
C4 C5 . 1.381(2) ?
C4 N3 . 1.351(2) ?
C4 N9 . 1.371(2) ?
C5 C6 . 1.421(2) ?
C5 N7 . 1.395(2) ?
C6 N1 . 1.404(2) ?
C6 O6 . 1.237(2) ?
C8 H8 . 0.9500 ?
C8 N7 . 1.308(2) ?
C8 N9 . 1.377(2) ?
C11 H11 . 1.0000 ?
C11 C12 . 1.525(2) ?
C11 N9 . 1.469(2) ?
C11 O14 . 1.415(2) ?
C12 H12A . 0.9900 ?
C12 H12B . 0.9900 ?
C12 C13 . 1.518(3) ?
C13 H13 . 1.0000 ?
C13 C14 . 1.520(3) ?
C13 O13 . 1.412(2) ?
C14 H14 . 1.0000 ?
C14 C15 . 1.495(3) ?
C14 O14 . 1.450(2) ?
C15 H15A . 0.9900 ?
C15 H15B . 0.9900 ?
C15 O15 . 1.414(2) ?
C23 H23A . 0.93(3) ?
C23 H23B . 0.96(3) ?
C23 H23C . 0.94(3) ?
C23 S22 . 1.778(2) ?
C24 H24A . 0.9800 ?
C24 H24B . 0.9800 ?
C24 H24C . 0.9800 ?
C24 S22 . 1.775(2) ?
N1 H1 . 0.87(2) ?
N2 H2A . 0.83(2) ?
N2 H2B . 0.83(2) ?
O13 H13A . 0.87(3) ?
O15 H15 . 0.89(3) ?
O21 S21 . 1.4978(17) ?
O22 S22 . 1.5124(14) ?
S21 C22 . 1.780(2) ?
S21 C21 . 1.775(2) ?
C22 H22A . 0.9800 ?
C22 H22B . 0.9800 ?
C22 H22C . 0.9800 ?
C21 H21A . 0.9800 ?
C21 H21B . 0.9800 ?
C21 H21C . 0.9800 ?

loop_
_geom_hbond_atom_site_label_D
_geom_hbond_atom_site_label_H
_geom_hbond_atom_site_label_A
_geom_hbond_site_symmetry_A
_geom_hbond_distance_DH
_geom_hbond_distance_HA
_geom_hbond_distance_DA
_geom_hbond_angle_DHA
_geom_hbond_publ_flag
C23 H23B O6 2_564 0.96(3) 2.35(3) 3.239(3) 153(2) yes
N1 H1 N7 4_656 0.87(2) 2.09(2) 2.962(2) 173(2) yes
N2 H2A O22 . 0.83(2) 2.09(2) 2.902(2) 168(2) yes
N2 H2B O6 4_656 0.83(2) 2.24(2) 3.012(2) 155(2) yes
O13 H13A O21 . 0.87(3) 1.88(4) 2.738(3) 169(3) yes
O15 H15 O22 1_545 0.89(3) 1.91(3) 2.752(2) 159(3) yes

loop_
_geom_torsion_atom_site_label_1
_geom_torsion_atom_site_label_2
_geom_torsion_atom_site_label_3
_geom_torsion_atom_site_label_4
_geom_torsion_site_symmetry_1
_geom_torsion_site_symmetry_2
_geom_torsion_site_symmetry_3
_geom_torsion_site_symmetry_4
_geom_torsion
_geom_torsion_publ_flag
C4 C5 C6 N1 . . . . 4.3(2) ?
C4 C5 C6 O6 . . . . -175.47(17) ?
C4 C5 N7 C8 . . . . 0.2(2) ?
C5 C4 N3 C2 . . . . 0.6(3) ?
C5 C4 N9 C8 . . . . 0.69(18) ?
C5 C4 N9 C11 . . . . 179.13(15) ?
C5 C6 N1 C2 . . . . -1.6(2) ?
C6 C5 N7 C8 . . . . -174.68(18) ?
C11 C12 C13 C14 . . . . 36.85(17) ?
C11 C12 C13 O13 . . . . 155.88(17) ?
C12 C11 N9 C4 . . . . 77.0(2) ?
C12 C11 N9 C8 . . . . -104.9(2) ?
C12 C11 O14 C14 . . . . 0.18(18) ?
C12 C13 C14 C15 . . . . -159.00(16) ?
C12 C13 C14 O14 . . . . -37.66(16) ?
C13 C14 C15 O15 . . . . 55.1(2) ?
C13 C14 O14 C11 . . . . 23.95(18) ?
C15 C14 O14 C11 . . . . 150.21(15) ?
N1 C2 N3 C4 . . . . 2.6(2) ?
N2 C2 N1 C6 . . . . 178.46(17) ?
N2 C2 N3 C4 . . . . -178.00(16) ?
N3 C2 N1 C6 . . . . -2.1(3) ?
N3 C4 C5 C6 . . . . -4.4(3) ?
N3 C4 C5 N7 . . . . -179.94(17) ?
N3 C4 N9 C8 . . . . -179.89(17) ?
N3 C4 N9 C11 . . . . -1.5(3) ?
N7 C5 C6 N1 . . . . 178.83(18) ?
N7 C5 C6 O6 . . . . -1.0(3) ?
N7 C8 N9 C4 . . . . -0.6(2) ?
N7 C8 N9 C11 . . . . -178.96(16) ?
N9 C4 C5 C6 . . . . 175.04(15) ?
N9 C4 C5 N7 . . . . -0.55(19) ?
N9 C4 N3 C2 . . . . -178.67(16) ?
N9 C8 N7 C5 . . . . 0.3(2) ?
N9 C11 C12 C13 . . . . 93.88(17) ?
N9 C11 O14 C14 . . . . -120.12(15) ?
O6 C6 N1 C2 . . . . 178.24(16) ?
O13 C13 C14 C15 . . . . 83.1(2) ?
O13 C13 C14 O14 . . . . -155.58(16) ?
O14 C11 C12 C13 . . . . -24.05(18) ?
O14 C11 N9 C4 . . . . -165.65(15) ?
O14 C11 N9 C8 . . . . 12.4(2) ?
O14 C14 C15 O15 . . . . -63.8(2) ?

_cod_database_fobs_code 2022851
